data_4508652
loop_
_publ_author_name
'Liu, Yu'
'Guo, Dong-Sheng'
'Zhang, Heng-Yi'
'Kang, Shu'
'Song, Hai-Bin'

_publ_section_title
;
 Diverse Conformation and Extended Structure
 ofp-Sulfonatothiacalix[4]arene Manipulated by Guest Molecules
;
_journal_issue 6
_journal_name_full 'Crystal Growth &amp; Design'
_journal_page_first 1399
_journal_paper_doi 10.1021/cg060012h
_journal_volume 6
_journal_year 2006
_chemical_formula_sum 'C64 H59 Cu2 N8 O23.5 S8'
_chemical_formula_weight 1699.75
_chemical_name_systematic
; 
 ? 
;
_space_group_IT_number 14
_symmetry_cell_setting monoclinic
_symmetry_space_group_name_Hall '-P 2yn'
_symmetry_space_group_name_H-M 'P 1 21/n 1'
_atom_sites_solution_hydrogens geom
_atom_sites_solution_primary direct
_atom_sites_solution_secondary difmap
_audit_creation_method SHELXL-97
_cell_angle_alpha 90.00
_cell_angle_beta 105.050(9)
_cell_angle_gamma 90.00
_cell_formula_units_Z 4
_cell_length_a 16.464(7)
_cell_length_b 14.907(6)
_cell_length_c 31.124(13)
_cell_measurement_reflns_used 3427
_cell_measurement_temperature 293(2)
_cell_measurement_theta_max 22.89
_cell_measurement_theta_min 3.22
_cell_volume 7377(5)
_computing_cell_refinement 'bruker smart'
_computing_data_collection 'bruker smart'
_computing_data_reduction 'bruker saint'
_computing_molecular_graphics 'bruker shelxtl'
_computing_publication_material 'bruker shelxtl'
_computing_structure_refinement 'SHELXL-97 (Sheldrick, 1997)'
_computing_structure_solution 'SHELXS-97 (Sheldrick, 1990)'
_diffrn_ambient_temperature 293(2)
_diffrn_measured_fraction_theta_full 0.989
_diffrn_measured_fraction_theta_max 0.989
_diffrn_measurement_device_type 'ccd area detector'
_diffrn_measurement_method 'phi and omega scan'
_diffrn_radiation_monochromator graphite
_diffrn_radiation_source 'fine-focus sealed tube'
_diffrn_radiation_type MoK\a
_diffrn_radiation_wavelength 0.71073
_diffrn_reflns_av_R_equivalents 0.0271
_diffrn_reflns_av_sigmaI/netI 0.0280
_diffrn_reflns_limit_h_max 19
_diffrn_reflns_limit_h_min -14
_diffrn_reflns_limit_k_max 17
_diffrn_reflns_limit_k_min -17
_diffrn_reflns_limit_l_max 34
_diffrn_reflns_limit_l_min -37
_diffrn_reflns_number 44406
_diffrn_reflns_theta_full 25.09
_diffrn_reflns_theta_max 25.09
_diffrn_reflns_theta_min 1.87
_exptl_absorpt_coefficient_mu 0.884
_exptl_absorpt_correction_T_max 1.000000
_exptl_absorpt_correction_T_min 0.865594
_exptl_absorpt_correction_type multi-scan
_exptl_absorpt_process_details sadabs
_exptl_crystal_colour blue
_exptl_crystal_density_diffrn 1.530
_exptl_crystal_density_meas ?
_exptl_crystal_density_method 'not measured'
_exptl_crystal_description block
_exptl_crystal_F_000 3492
_exptl_crystal_size_max 0.30
_exptl_crystal_size_mid 0.28
_exptl_crystal_size_min 0.20
_refine_diff_density_max 1.423
_refine_diff_density_min -0.977
_refine_diff_density_rms 0.100
_refine_ls_extinction_method none
_refine_ls_goodness_of_fit_ref 1.087
_refine_ls_hydrogen_treatment mixed
_refine_ls_matrix_type full
_refine_ls_number_parameters 984
_refine_ls_number_reflns 12997
_refine_ls_number_restraints 78
_refine_ls_restrained_S_all 1.090
_refine_ls_R_factor_all 0.0852
_refine_ls_R_factor_gt 0.0758
_refine_ls_shift/su_max 0.119
_refine_ls_shift/su_mean 0.005
_refine_ls_structure_factor_coef Fsqd
_refine_ls_weighting_details 'calc w=1/[\s^2^(Fo^2^)+(0.1326P)^2^+10.6552P] where P=(Fo^2^+2Fc^2^)/3'
_refine_ls_weighting_scheme calc
_refine_ls_wR_factor_gt 0.2164
_refine_ls_wR_factor_ref 0.2262
_reflns_number_gt 11248
_reflns_number_total 12997
_reflns_threshold_expression >2sigma(I)
_cod_data_source_file cg060012hsup1.cif
_cod_data_source_block 2
_cod_depositor_comments
;
The following automatic conversions were performed:

'_exptl_absorpt_correction_type' value 'Multi-scan' changed to
'multi-scan' according to
/home/saulius/struct/CIF-dictionaries/cif_core.dic dictionary named
'cif_core.dic' version 2.4.2 from 2011-04-26.

Automatic conversion script
Id: cif_fix_values 1891 2012-01-12 08:04:46Z andrius 

The following automatic conversions were performed:

'_exptl_crystal_density_meas' value 'NONE' was changed to '?' - the
value is perceived as not measured.

Automatic conversion script
Id: cif_fix_values 3008 2015-01-20 13:52:24Z robertas 
;
_cod_original_sg_symbol_H-M p-1
_cod_original_formula_sum 'C64 H59 Cu2 N8 O23.50 S8'
_cod_database_code 4508652

loop_
_symmetry_equiv_pos_as_xyz
'x, y, z'
'-x+1/2, y+1/2, -z+1/2'
'-x, -y, -z'
'x-1/2, -y-1/2, z-1/2'

loop_
_atom_site_label
_atom_site_type_symbol
_atom_site_fract_x
_atom_site_fract_y
_atom_site_fract_z
_atom_site_U_iso_or_equiv
_atom_site_adp_type
_atom_site_occupancy
_atom_site_symmetry_multiplicity
_atom_site_calc_flag
_atom_site_refinement_flags
Cu1 Cu 0.14343(4) 0.22265(4) 0.53885(2) 0.0580(2) Uani 1 1 d .
Cu2 Cu 0.53473(4) 0.60049(4) 0.77072(2) 0.0583(2) Uani 1 1 d .
S1 S 0.46057(8) 0.23806(8) 0.46779(4) 0.0466(3) Uani 1 1 d .
S2 S 0.55724(10) -0.03241(8) 0.59153(4) 0.0603(4) Uani 1 1 d .
S3 S 0.68302(7) 0.22325(8) 0.71825(4) 0.0490(3) Uani 1 1 d .
S4 S 0.57036(8) 0.49476(8) 0.59747(4) 0.0514(3) Uani 1 1 d .
S5 S 0.22962(12) 0.01115(12) 0.51894(9) 0.0395(7) Uani 0.586(6) 1 d P
S5' S 0.2166(2) 0.0210(3) 0.4839(2) 0.081(2) Uani 0.414(6) 1 d P
S6 S 0.49567(13) -0.05871(13) 0.75386(6) 0.0853(5) Uani 1 1 d .
S7 S 0.41275(8) 0.42361(10) 0.72921(5) 0.0610(4) Uani 1 1 d .
S8 S 0.25964(8) 0.52199(9) 0.48406(5) 0.0600(4) Uani 1 1 d .
N1 N 0.2493(3) 0.2045(3) 0.58536(16) 0.0568(10) Uani 1 1 d .
N2 N 0.1003(3) 0.1375(3) 0.57903(16) 0.0597(11) Uani 1 1 d .
N3 N 0.0306(3) 0.2425(3) 0.49735(18) 0.0663(12) Uani 1 1 d .
N4 N 0.1077(3) 0.3551(3) 0.56196(18) 0.0701(13) Uani 1 1 d .
N5 N 0.4377(3) 0.6783(3) 0.7683(2) 0.0745(14) Uani 1 1 d .
N6 N 0.5781(3) 0.6662(3) 0.82940(14) 0.0523(9) Uani 1 1 d .
N7 N 0.6317(2) 0.5192(3) 0.77587(14) 0.0522(10) Uani 1 1 d .
N8 N 0.5730(3) 0.6413(3) 0.71596(14) 0.0540(10) Uani 1 1 d .
O1 O 0.58085(19) 0.1230(2) 0.53807(11) 0.0488(7) Uani 1 1 d .
H1 H 0.5876 0.1537 0.5174 0.073 Uiso 1 1 calc R
O2 O 0.6435(2) 0.1427(2) 0.62918(11) 0.0558(8) Uani 1 1 d .
H2 H 0.6236 0.1260 0.6035 0.084 Uiso 1 1 calc R
O3 O 0.6785(2) 0.3429(2) 0.63915(12) 0.0570(8) Uani 1 1 d .
H3 H 0.7042 0.2975 0.6496 0.085 Uiso 1 1 calc R
O4 O 0.5759(2) 0.3216(2) 0.54716(12) 0.0569(9) Uani 1 1 d .
H4 H 0.6111 0.3520 0.5646 0.085 Uiso 1 1 calc R
O5 O 0.1731(2) 0.0869(3) 0.50128(15) 0.0700(11) Uani 1 1 d .
O6 O 0.2152(2) -0.0616(3) 0.48702(16) 0.0775(12) Uani 1 1 d .
O7 O 0.2256(4) -0.0202(4) 0.5614(2) 0.0554(16) Uani 0.586(6) 1 d P
O7' O 0.2251(6) 0.0271(5) 0.4116(3) 0.081(4) Uani 0.414(6) 1 d P
O8 O 0.4281(5) -0.1063(6) 0.7299(2) 0.174(4) Uani 1 1 d .
O9 O 0.5628(6) -0.1180(9) 0.7745(4) 0.265(8) Uani 1 1 d .
O10 O 0.4810(9) -0.0048(6) 0.7843(4) 0.244(7) Uani 1 1 d .
O11 O 0.4538(2) 0.4890(3) 0.76237(14) 0.0683(10) Uani 1 1 d .
O12 O 0.3416(3) 0.4598(5) 0.69751(19) 0.114(2) Uani 1 1 d .
O13 O 0.3954(3) 0.3420(3) 0.7500(2) 0.1037(17) Uani 1 1 d .
O14 O 0.2678(4) 0.6053(3) 0.5038(4) 0.166(4) Uani 1 1 d .
O15 O 0.2483(5) 0.5407(8) 0.4395(3) 0.219(6) Uani 1 1 d .
O16 O 0.1983(3) 0.4679(3) 0.4930(3) 0.148(3) Uani 1 1 d .
O17 O 0.2015(2) 0.2846(2) 0.49657(14) 0.0644(10) Uani 1 1 d .
H17A H 0.1909 0.3404 0.4974 0.077 Uiso 1 1 d R
H17B H 0.1973 0.2675 0.4700 0.077 Uiso 1 1 d R
C1 C 0.49822(14) 0.10313(18) 0.53115(10) 0.0426(10) Uani 1 1 d GU
C2 C 0.43446(18) 0.14889(18) 0.50109(9) 0.0452(10) Uani 1 1 d GU
C3 C 0.35117(15) 0.1230(2) 0.49513(11) 0.0632(13) Uani 1 1 d GU
H3A H 0.3085 0.1536 0.4750 0.076 Uiso 1 1 calc R
C4 C 0.33163(15) 0.0513(2) 0.51922(14) 0.078(2) Uani 1 1 d G
C5 C 0.3954(2) 0.00557(18) 0.54927(12) 0.0672(15) Uani 1 1 d GU
H5 H 0.3823 -0.0424 0.5654 0.081 Uiso 1 1 calc R
C6 C 0.47868(18) 0.03147(18) 0.55524(9) 0.0501(11) Uani 1 1 d GU
C7 C 0.6082(3) 0.0958(3) 0.65679(14) 0.0424(9) Uani 1 1 d U
C8 C 0.5618(3) 0.0173(3) 0.64383(15) 0.0477(10) Uani 1 1 d U
C9 C 0.5250(3) -0.0265(3) 0.67338(17) 0.0542(12) Uani 1 1 d .
H9 H 0.4926 -0.0774 0.6643 0.065 Uiso 1 1 calc R
C10 C 0.5365(3) 0.0055(3) 0.71636(17) 0.0525(11) Uani 1 1 d .
C11 C 0.5833(3) 0.0817(3) 0.72942(15) 0.0476(10) Uani 1 1 d .
H11 H 0.5910 0.1030 0.7583 0.057 Uiso 1 1 calc R
C12 C 0.6195(3) 0.1273(3) 0.70009(15) 0.0424(10) Uani 1 1 d .
C13 C 0.6167(3) 0.3586(3) 0.65918(14) 0.0422(9) Uani 1 1 d .
C14 C 0.6085(3) 0.3091(3) 0.69622(14) 0.0419(10) Uani 1 1 d .
C15 C 0.5457(3) 0.3284(3) 0.71635(15) 0.0448(10) Uani 1 1 d .
H15 H 0.5416 0.2958 0.7412 0.054 Uiso 1 1 calc R
C16 C 0.4882(3) 0.3959(3) 0.69993(15) 0.0450(10) Uani 1 1 d .
C17 C 0.4949(3) 0.4454(3) 0.66309(15) 0.0460(10) Uani 1 1 d .
H17 H 0.4564 0.4908 0.6521 0.055 Uiso 1 1 calc R
C18 C 0.5584(3) 0.4277(3) 0.64266(14) 0.0409(9) Uani 1 1 d U
C19 C 0.5047(3) 0.3690(3) 0.53304(13) 0.0386(9) Uani 1 1 d .
C20 C 0.4905(3) 0.4489(3) 0.55320(14) 0.0400(9) Uani 1 1 d U
C21 C 0.4164(3) 0.4961(3) 0.53740(15) 0.0438(10) Uani 1 1 d U
H21 H 0.4077 0.5496 0.5509 0.053 Uiso 1 1 calc R
C22 C 0.3559(3) 0.4638(3) 0.50194(16) 0.0449(10) Uani 1 1 d U
C23 C 0.3688(3) 0.3839(3) 0.48124(14) 0.0424(9) Uani 1 1 d .
H23 H 0.3276 0.3628 0.4569 0.051 Uiso 1 1 calc R
C24 C 0.4424(3) 0.3359(3) 0.49668(13) 0.0390(9) Uani 1 1 d .
C25 C 0.3234(4) 0.2433(4) 0.5852(2) 0.0681(15) Uani 1 1 d .
H25 H 0.3271 0.2796 0.5614 0.082 Uiso 1 1 calc R
C26 C 0.3941(4) 0.2292(4) 0.6202(3) 0.0801(19) Uani 1 1 d .
H26 H 0.4451 0.2557 0.6201 0.096 Uiso 1 1 calc R
C27 C 0.3876(4) 0.1760(5) 0.6546(3) 0.088(2) Uani 1 1 d .
H27 H 0.4346 0.1658 0.6782 0.105 Uiso 1 1 calc R
C28 C 0.3112(4) 0.1368(4) 0.6547(2) 0.0784(18) Uani 1 1 d .
H28 H 0.3063 0.1007 0.6783 0.094 Uiso 1 1 calc R
C29 C 0.2426(4) 0.1524(3) 0.61914(19) 0.0600(13) Uani 1 1 d .
C30 C 0.1588(3) 0.1122(3) 0.6149(2) 0.0591(13) Uani 1 1 d .
C31 C 0.1412(4) 0.0508(5) 0.6446(2) 0.0779(17) Uani 1 1 d .
H31 H 0.1823 0.0352 0.6702 0.093 Uiso 1 1 calc R
C32 C 0.0627(5) 0.0133(5) 0.6362(3) 0.087(2) Uani 1 1 d .
H32 H 0.0505 -0.0293 0.6554 0.104 Uiso 1 1 calc R
C33 C 0.0020(5) 0.0393(5) 0.5988(3) 0.0809(19) Uani 1 1 d .
H33 H -0.0519 0.0152 0.5925 0.097 Uiso 1 1 calc R
C34 C 0.0232(4) 0.1010(4) 0.5717(2) 0.0725(16) Uani 1 1 d .
H34 H -0.0179 0.1191 0.5466 0.087 Uiso 1 1 calc R
C35 C -0.0027(4) 0.1861(6) 0.4658(3) 0.089(2) Uani 1 1 d .
H35 H 0.0296 0.1378 0.4611 0.106 Uiso 1 1 calc R
C36 C -0.0838(5) 0.1943(7) 0.4389(3) 0.105(3) Uani 1 1 d .
H36 H -0.1071 0.1513 0.4176 0.126 Uiso 1 1 calc R
C37 C -0.1277(5) 0.2678(8) 0.4451(4) 0.116(3) Uani 1 1 d .
H37 H -0.1819 0.2768 0.4272 0.139 Uiso 1 1 calc R
C38 C -0.0930(4) 0.3289(6) 0.4773(3) 0.093(2) Uani 1 1 d .
H38 H -0.1233 0.3794 0.4812 0.111 Uiso 1 1 calc R
C39 C -0.0122(4) 0.3155(4) 0.5041(2) 0.0694(16) Uani 1 1 d .
C40 C 0.0294(4) 0.3765(4) 0.5396(2) 0.0725(18) Uani 1 1 d .
C41 C -0.0100(5) 0.4552(5) 0.5501(3) 0.097(3) Uani 1 1 d .
H41 H -0.0638 0.4710 0.5338 0.116 Uiso 1 1 calc R
C42 C 0.0323(7) 0.5064(6) 0.5842(3) 0.106(3) Uani 1 1 d U
H42 H 0.0061 0.5564 0.5925 0.127 Uiso 1 1 calc R
C43 C 0.1145(7) 0.4858(5) 0.6074(3) 0.107(3) Uani 1 1 d .
H43 H 0.1446 0.5224 0.6302 0.129 Uiso 1 1 calc R
C44 C 0.1500(5) 0.4080(4) 0.5949(3) 0.087(2) Uani 1 1 d .
H44 H 0.2047 0.3927 0.6099 0.104 Uiso 1 1 calc R
C45 C 0.3647(4) 0.6728(5) 0.7370(4) 0.122(4) Uani 1 1 d .
H45 H 0.3592 0.6354 0.7125 0.146 Uiso 1 1 calc R
C46 C 0.2955(5) 0.7256(7) 0.7422(6) 0.162(7) Uani 1 1 d .
H46 H 0.2443 0.7211 0.7209 0.195 Uiso 1 1 calc R
C47 C 0.3013(7) 0.7793(7) 0.7752(5) 0.140(5) Uani 1 1 d .
H47 H 0.2560 0.8150 0.7770 0.167 Uiso 1 1 calc R
C48 C 0.3745(5) 0.7828(5) 0.8073(4) 0.105(3) Uani 1 1 d .
H48 H 0.3792 0.8189 0.8322 0.126 Uiso 1 1 calc R
C49 C 0.4435(4) 0.7315(4) 0.8028(2) 0.0701(17) Uani 1 1 d .
C50 C 0.5250(4) 0.7312(3) 0.8359(2) 0.0600(14) Uani 1 1 d .
C51 C 0.5471(5) 0.7901(4) 0.8703(3) 0.0811(19) Uani 1 1 d .
H51 H 0.5098 0.8344 0.8741 0.097 Uiso 1 1 calc R
C52 C 0.6241(6) 0.7833(5) 0.8988(3) 0.093(2) Uani 1 1 d .
H52 H 0.6402 0.8242 0.9220 0.112 Uiso 1 1 calc R
C53 C 0.6802(5) 0.7154(5) 0.8941(2) 0.0786(18) Uani 1 1 d .
H53 H 0.7326 0.7086 0.9142 0.094 Uiso 1 1 calc R
C54 C 0.6530(4) 0.6589(4) 0.85756(19) 0.0636(14) Uani 1 1 d .
H54 H 0.6891 0.6143 0.8528 0.076 Uiso 1 1 calc R
C55 C 0.6549(3) 0.4543(4) 0.80629(19) 0.0617(13) Uani 1 1 d .
H55 H 0.6246 0.4472 0.8275 0.074 Uiso 1 1 calc R
C56 C 0.7212(4) 0.3978(4) 0.8077(2) 0.0670(15) Uani 1 1 d .
H56 H 0.7359 0.3539 0.8296 0.080 Uiso 1 1 calc R
C57 C 0.7651(3) 0.4072(4) 0.7765(2) 0.0644(15) Uani 1 1 d .
H57 H 0.8107 0.3700 0.7770 0.077 Uiso 1 1 calc R
C58 C 0.7415(3) 0.4726(3) 0.74384(19) 0.0576(13) Uani 1 1 d .
H58 H 0.7698 0.4785 0.7218 0.069 Uiso 1 1 calc R
C59 C 0.6750(3) 0.5287(3) 0.74477(16) 0.0482(11) Uani 1 1 d .
C60 C 0.6437(3) 0.6012(3) 0.71188(16) 0.0500(11) Uani 1 1 d U
C61 C 0.6842(4) 0.6261(4) 0.67986(18) 0.0617(14) Uani 1 1 d .
H61 H 0.7337 0.5980 0.6782 0.074 Uiso 1 1 calc R
C62 C 0.6496(4) 0.6931(4) 0.65076(19) 0.0714(16) Uani 1 1 d .
H62 H 0.6757 0.7113 0.6290 0.086 Uiso 1 1 calc R
C63 C 0.5771(5) 0.7331(4) 0.6537(2) 0.0748(18) Uani 1 1 d .
H63 H 0.5523 0.7776 0.6337 0.090 Uiso 1 1 calc R
C64 C 0.5407(4) 0.7064(4) 0.6870(2) 0.0664(14) Uani 1 1 d .
H64 H 0.4918 0.7349 0.6893 0.080 Uiso 1 1 calc R
O18 O 0.6799(3) 0.2121(3) 0.49289(15) 0.0725(11) Uani 1 1 d .
O19 O 0.1651(5) 0.4820(6) 0.3530(3) 0.157(3) Uani 1 1 d .
O20 O 0.1871(5) 0.2150(5) 0.4155(2) 0.135(2) Uani 1 1 d .
O21 O 0.3724(6) 0.7699(7) 0.6042(3) 0.181(4) Uani 1 1 d .
O22 O 0.2893(8) 0.8794(7) 0.6477(4) 0.115(4) Uani 0.50 1 d P
O23 O 0.3199(8) 0.5995(8) 0.6156(3) 0.103(3) Uani 0.50 1 d P
O24 O 0.1067(8) 0.3055(8) 0.3435(4) 0.111(4) Uani 0.50 1 d P
O25 O 0.4339(10) 0.1792(11) 0.8106(7) 0.172(7) Uani 0.50 1 d P
O26 O 0.2853(8) 0.0177(11) 0.7514(6) 0.183(9) Uani 0.50 1 d P

loop_
_atom_site_aniso_label
_atom_site_aniso_U_11
_atom_site_aniso_U_22
_atom_site_aniso_U_33
_atom_site_aniso_U_23
_atom_site_aniso_U_13
_atom_site_aniso_U_12
Cu1 0.0451(4) 0.0514(4) 0.0798(5) 0.0070(3) 0.0205(3) 0.0069(3)
Cu2 0.0467(4) 0.0567(4) 0.0675(4) -0.0011(3) 0.0080(3) 0.0125(3)
S1 0.0546(7) 0.0456(6) 0.0370(6) -0.0087(4) 0.0072(5) 0.0101(5)
S2 0.1012(11) 0.0321(6) 0.0529(7) -0.0045(5) 0.0294(7) 0.0015(6)
S3 0.0463(6) 0.0415(6) 0.0496(6) 0.0016(5) -0.0046(5) 0.0033(5)
S4 0.0712(8) 0.0354(6) 0.0415(6) -0.0007(4) 0.0037(5) -0.0107(5)
S5 0.0383(10) 0.0347(10) 0.0479(15) -0.0020(8) 0.0154(8) 0.0018(7)
S5' 0.054(2) 0.050(2) 0.137(6) -0.015(2) 0.022(2) -0.0027(15)
S6 0.1115(14) 0.0875(11) 0.0697(10) -0.0002(9) 0.0462(10) -0.0320(10)
S7 0.0411(6) 0.0655(8) 0.0789(9) -0.0130(7) 0.0199(6) -0.0069(6)
S8 0.0459(7) 0.0522(7) 0.0834(10) 0.0129(6) 0.0194(6) 0.0164(5)
N1 0.048(2) 0.050(2) 0.075(3) -0.006(2) 0.020(2) 0.0035(18)
N2 0.049(2) 0.054(2) 0.082(3) 0.002(2) 0.027(2) 0.0050(19)
N3 0.052(3) 0.067(3) 0.083(3) 0.010(3) 0.023(2) 0.015(2)
N4 0.074(3) 0.058(3) 0.088(4) 0.014(3) 0.039(3) 0.012(2)
N5 0.045(2) 0.056(3) 0.117(4) 0.005(3) 0.013(3) 0.012(2)
N6 0.053(2) 0.050(2) 0.059(2) -0.0019(18) 0.0226(19) -0.0017(18)
N7 0.047(2) 0.052(2) 0.053(2) -0.0022(18) 0.0060(18) 0.0066(18)
N8 0.052(2) 0.044(2) 0.060(2) -0.0036(18) 0.0022(18) -0.0005(18)
O1 0.0471(18) 0.0518(19) 0.0465(18) 0.0041(14) 0.0106(13) -0.0026(14)
O2 0.072(2) 0.0498(19) 0.0470(18) -0.0027(15) 0.0177(16) -0.0151(16)
O3 0.062(2) 0.059(2) 0.054(2) 0.0057(16) 0.0226(16) 0.0125(17)
O4 0.0481(18) 0.0511(19) 0.060(2) -0.0145(15) -0.0075(15) 0.0156(15)
O5 0.055(2) 0.054(2) 0.104(3) -0.009(2) 0.027(2) 0.0122(17)
O6 0.055(2) 0.053(2) 0.117(4) -0.022(2) 0.010(2) -0.0013(17)
O7 0.053(3) 0.053(3) 0.070(4) 0.002(3) 0.034(3) -0.004(3)
O7' 0.077(6) 0.034(4) 0.091(7) -0.008(4) -0.050(5) -0.007(4)
O8 0.166(7) 0.251(9) 0.108(5) 0.004(5) 0.043(4) -0.142(7)
O9 0.169(8) 0.355(16) 0.286(13) 0.260(13) 0.086(8) 0.043(9)
O10 0.448(18) 0.155(7) 0.238(10) -0.092(7) 0.286(12) -0.142(9)
O11 0.061(2) 0.070(2) 0.083(3) -0.027(2) 0.037(2) -0.0149(19)
O12 0.052(3) 0.169(6) 0.112(4) -0.027(4) 0.003(2) 0.032(3)
O13 0.095(3) 0.079(3) 0.162(5) -0.005(3) 0.078(4) -0.030(3)
O14 0.075(4) 0.050(3) 0.357(12) -0.011(4) 0.028(5) 0.024(2)
O15 0.146(6) 0.369(14) 0.144(6) 0.090(8) 0.041(5) 0.181(9)
O16 0.062(3) 0.070(3) 0.321(10) 0.063(4) 0.069(4) 0.024(2)
O17 0.067(2) 0.0489(19) 0.086(3) 0.0049(18) 0.034(2) 0.0044(17)
C1 0.048(2) 0.037(2) 0.045(2) -0.0139(17) 0.0155(18) -0.0039(18)
C2 0.0453(13) 0.0443(13) 0.0459(13) -0.0043(9) 0.0117(9) 0.0014(9)
C3 0.0622(16) 0.0610(16) 0.0658(16) -0.0034(10) 0.0155(10) 0.0014(10)
C4 0.056(3) 0.040(3) 0.150(6) -0.027(3) 0.048(4) -0.011(2)
C5 0.071(3) 0.042(3) 0.103(4) -0.022(3) 0.050(3) -0.011(2)
C6 0.067(3) 0.038(2) 0.051(3) -0.0079(19) 0.025(2) -0.003(2)
C7 0.049(2) 0.037(2) 0.042(2) 0.0038(17) 0.0136(18) 0.0058(18)
C8 0.066(3) 0.033(2) 0.046(2) -0.0021(18) 0.019(2) -0.0011(19)
C9 0.069(3) 0.042(2) 0.055(3) 0.000(2) 0.022(2) -0.003(2)
C10 0.057(3) 0.047(3) 0.057(3) 0.006(2) 0.021(2) 0.001(2)
C11 0.054(3) 0.047(2) 0.040(2) 0.0000(19) 0.0093(19) 0.009(2)
C12 0.044(2) 0.034(2) 0.047(2) 0.0034(18) 0.0074(18) 0.0052(17)
C13 0.046(2) 0.042(2) 0.036(2) -0.0073(18) 0.0049(17) -0.0024(18)
C14 0.044(2) 0.034(2) 0.040(2) -0.0009(17) -0.0031(17) 0.0004(17)
C15 0.048(2) 0.042(2) 0.042(2) -0.0024(18) 0.0071(19) -0.0051(19)
C16 0.041(2) 0.045(2) 0.046(2) -0.0109(19) 0.0066(18) -0.0041(18)
C17 0.050(3) 0.034(2) 0.046(2) -0.0089(18) -0.0023(19) 0.0006(18)
C18 0.050(2) 0.032(2) 0.035(2) -0.0021(16) 0.0012(17) -0.0017(17)
C19 0.042(2) 0.035(2) 0.037(2) -0.0007(16) 0.0060(17) 0.0072(17)
C20 0.051(2) 0.032(2) 0.035(2) 0.0006(16) 0.0070(17) 0.0011(17)
C21 0.057(3) 0.034(2) 0.044(2) 0.0021(17) 0.0182(19) 0.0065(18)
C22 0.043(2) 0.041(2) 0.054(3) 0.0075(19) 0.0173(19) 0.0086(18)
C23 0.040(2) 0.046(2) 0.040(2) 0.0011(18) 0.0085(17) 0.0011(18)
C24 0.045(2) 0.038(2) 0.034(2) -0.0020(16) 0.0104(17) 0.0046(17)
C25 0.053(3) 0.062(3) 0.091(4) -0.012(3) 0.022(3) -0.005(3)
C26 0.056(3) 0.066(4) 0.109(5) -0.024(4) 0.005(3) -0.002(3)
C27 0.071(4) 0.074(4) 0.101(5) -0.007(4) -0.010(4) 0.009(3)
C28 0.079(4) 0.059(3) 0.087(4) 0.004(3) 0.003(3) 0.006(3)
C29 0.065(3) 0.043(3) 0.073(3) -0.002(2) 0.018(3) 0.012(2)
C30 0.060(3) 0.050(3) 0.075(4) -0.002(2) 0.032(3) 0.008(2)
C31 0.085(4) 0.077(4) 0.078(4) 0.010(3) 0.032(3) 0.006(3)
C32 0.102(5) 0.081(4) 0.098(5) -0.003(4) 0.062(5) -0.015(4)
C33 0.077(4) 0.080(4) 0.102(5) -0.010(4) 0.051(4) -0.012(3)
C34 0.061(3) 0.069(4) 0.098(5) -0.012(3) 0.039(3) -0.003(3)
C35 0.059(4) 0.098(5) 0.105(5) -0.002(4) 0.014(4) 0.015(4)
C36 0.062(4) 0.129(7) 0.119(6) -0.003(5) 0.011(4) 0.013(4)
C37 0.052(4) 0.162(9) 0.132(8) 0.036(7) 0.020(4) 0.029(5)
C38 0.063(4) 0.109(6) 0.116(6) 0.035(5) 0.041(4) 0.036(4)
C39 0.054(3) 0.074(4) 0.092(4) 0.031(3) 0.039(3) 0.026(3)
C40 0.077(4) 0.059(3) 0.102(5) 0.029(3) 0.061(4) 0.024(3)
C41 0.105(6) 0.069(4) 0.146(7) 0.035(5) 0.085(5) 0.035(4)
C42 0.138(7) 0.070(4) 0.133(6) 0.006(4) 0.078(5) 0.015(4)
C43 0.149(8) 0.063(4) 0.136(7) -0.004(4) 0.082(7) -0.008(5)
C44 0.107(5) 0.064(4) 0.105(5) -0.008(4) 0.056(4) -0.011(4)
C45 0.048(4) 0.078(5) 0.209(10) 0.009(6) -0.020(5) 0.011(3)
C46 0.043(4) 0.095(7) 0.32(2) 0.060(9) 0.004(7) 0.016(4)
C47 0.077(6) 0.089(7) 0.276(16) 0.059(8) 0.087(8) 0.042(5)
C48 0.092(6) 0.076(4) 0.176(8) 0.046(5) 0.089(6) 0.040(4)
C49 0.068(4) 0.047(3) 0.110(5) 0.020(3) 0.051(4) 0.011(3)
C50 0.071(4) 0.045(3) 0.079(4) 0.011(2) 0.045(3) 0.004(2)
C51 0.109(6) 0.055(3) 0.097(5) -0.006(3) 0.056(5) 0.002(3)
C52 0.132(7) 0.073(4) 0.095(5) -0.033(4) 0.066(5) -0.028(4)
C53 0.080(4) 0.091(5) 0.070(4) -0.018(3) 0.026(3) -0.030(4)
C54 0.061(3) 0.069(3) 0.064(3) -0.014(3) 0.022(3) -0.006(3)
C55 0.060(3) 0.063(3) 0.061(3) 0.001(3) 0.014(2) 0.010(3)
C56 0.068(4) 0.059(3) 0.066(3) 0.001(3) 0.001(3) 0.013(3)
C57 0.044(3) 0.054(3) 0.085(4) -0.021(3) -0.003(3) 0.005(2)
C58 0.037(2) 0.057(3) 0.073(3) -0.023(3) 0.005(2) -0.003(2)
C59 0.040(2) 0.046(2) 0.052(3) -0.013(2) 0.0004(19) -0.0080(19)
C60 0.047(2) 0.047(2) 0.051(3) -0.014(2) 0.003(2) -0.013(2)
C61 0.062(3) 0.065(3) 0.056(3) -0.016(3) 0.012(2) -0.021(3)
C62 0.095(5) 0.061(3) 0.055(3) -0.011(3) 0.014(3) -0.025(3)
C63 0.114(5) 0.050(3) 0.055(3) -0.001(2) 0.012(3) -0.002(3)
C64 0.081(4) 0.047(3) 0.068(4) -0.001(3) 0.014(3) 0.007(3)
O18 0.067(2) 0.059(2) 0.095(3) 0.003(2) 0.028(2) 0.0075(18)
O19 0.127(6) 0.197(8) 0.144(6) -0.030(6) 0.032(5) 0.049(5)
O20 0.152(6) 0.139(6) 0.101(4) -0.005(4) 0.006(4) 0.036(5)
O21 0.164(8) 0.247(10) 0.120(6) 0.033(6) 0.017(5) 0.044(7)
O22 0.126(9) 0.082(7) 0.118(9) 0.012(6) -0.003(7) 0.007(6)
O23 0.127(9) 0.113(8) 0.075(6) 0.015(6) 0.039(6) 0.033(7)
O24 0.121(9) 0.112(8) 0.089(7) 0.040(6) 0.007(6) 0.008(7)
O25 0.129(12) 0.139(12) 0.220(18) -0.054(13) -0.004(11) 0.005(10)
O26 0.102(9) 0.195(14) 0.29(2) 0.177(15) 0.117(11) 0.074(9)

loop_
_atom_type_symbol
_atom_type_description
_atom_type_scat_dispersion_real
_atom_type_scat_dispersion_imag
_atom_type_scat_source
C C 0.0033 0.0016 'International Tables Vol C Tables 4.2.6.8 and 6.1.1.4'
H H 0.0000 0.0000 'International Tables Vol C Tables 4.2.6.8 and 6.1.1.4'
N N 0.0061 0.0033 'International Tables Vol C Tables 4.2.6.8 and 6.1.1.4'
O O 0.0106 0.0060 'International Tables Vol C Tables 4.2.6.8 and 6.1.1.4'
S S 0.1246 0.1234 'International Tables Vol C Tables 4.2.6.8 and 6.1.1.4'
Cu Cu 0.3201 1.2651 'International Tables Vol C Tables 4.2.6.8 and 6.1.1.4'

loop_
_geom_angle_atom_site_label_1
_geom_angle_atom_site_label_2
_geom_angle_atom_site_label_3
_geom_angle
N1 Cu1 N3 173.7(2)
N1 Cu1 N2 81.18(19)
N3 Cu1 N2 94.3(2)
N1 Cu1 O17 93.59(18)
N3 Cu1 O17 91.65(19)
N2 Cu1 O17 167.63(16)
N1 Cu1 N4 98.14(19)
N3 Cu1 N4 78.4(2)
N2 Cu1 N4 100.98(18)
O17 Cu1 N4 90.83(16)
N5 Cu2 N7 177.2(2)
N5 Cu2 N6 80.9(2)
N7 Cu2 N6 97.74(17)
N5 Cu2 N8 102.4(2)
N7 Cu2 N8 80.44(17)
N6 Cu2 N8 119.37(17)
N5 Cu2 O11 88.79(19)
N7 Cu2 O11 89.87(17)
N6 Cu2 O11 123.74(16)
N8 Cu2 O11 116.88(16)
C24 S1 C2 102.55(18)
C6 S2 C8 102.3(2)
C12 S3 C14 99.6(2)
C20 S4 C18 100.7(2)
S5' S5 O7 162.3(4)
S5' S5 O6 56.4(3)
O7 S5 O6 110.7(3)
S5' S5 O5 64.8(3)
O7 S5 O5 114.9(3)
O6 S5 O5 110.0(3)
S5' S5 C4 84.1(3)
O7 S5 C4 112.2(3)
O6 S5 C4 104.0(2)
O5 S5 C4 104.3(2)
S5 S5' O6 77.6(5)
S5 S5' O5 71.9(4)
O6 S5' O5 130.1(5)
S5 S5' C4 63.5(3)
O6 S5' C4 102.7(4)
O5 S5' C4 97.8(3)
O10 S6 O8 115.9(7)
O10 S6 O9 108.6(9)
O8 S6 O9 110.4(8)
O10 S6 C10 108.5(4)
O8 S6 C10 108.4(3)
O9 S6 C10 104.4(4)
O12 S7 O13 114.0(4)
O12 S7 O11 112.6(3)
O13 S7 O11 110.9(3)
O12 S7 C16 107.0(3)
O13 S7 C16 106.4(3)
O11 S7 C16 105.3(2)
O14 S8 O16 115.6(5)
O14 S8 O15 103.7(7)
O16 S8 O15 114.0(7)
O14 S8 C22 109.1(3)
O16 S8 C22 107.1(3)
O15 S8 C22 107.0(3)
C29 N1 C25 120.8(5)
C29 N1 Cu1 114.8(4)
C25 N1 Cu1 124.3(4)
C30 N2 C34 118.4(5)
C30 N2 Cu1 113.7(4)
C34 N2 Cu1 127.8(4)
C35 N3 C39 120.3(6)
C35 N3 Cu1 122.3(4)
C39 N3 Cu1 117.3(5)
C44 N4 C40 120.0(6)
C44 N4 Cu1 129.9(5)
C40 N4 Cu1 110.0(5)
C49 N5 C45 119.4(6)
C49 N5 Cu2 116.0(4)
C45 N5 Cu2 124.1(6)
C54 N6 C50 119.2(5)
C54 N6 Cu2 127.5(4)
C50 N6 Cu2 112.9(4)
C55 N7 C59 118.4(4)
C55 N7 Cu2 125.2(4)
C59 N7 Cu2 116.3(3)
C60 N8 C64 117.5(5)
C60 N8 Cu2 114.0(3)
C64 N8 Cu2 128.3(4)
C1 O1 H1 109.5
C7 O2 H2 109.5
C13 O3 H3 109.5
C19 O4 H4 109.5
S5' O5 S5 43.3(3)
S5' O6 S5 46.0(3)
S7 O11 Cu2 141.3(3)
Cu1 O17 H17A 106.8
Cu1 O17 H17B 123.9
H17A O17 H17B 111.0
O1 C1 C2 123.5(2)
O1 C1 C6 116.5(2)
C2 C1 C6 120.0
C3 C2 C1 120.0
C3 C2 S1 120.12(17)
C1 C2 S1 119.81(17)
C2 C3 C4 120.0
C2 C3 H3A 120.0
C4 C3 H3A 120.0
C5 C4 C3 120.0
C5 C4 S5 112.6(2)
C3 C4 S5 127.3(2)
C5 C4 S5' 135.1(2)
C3 C4 S5' 101.4(3)
S5 C4 S5' 32.38(18)
C6 C5 C4 120.0
C6 C5 H5 120.0
C4 C5 H5 120.0
C5 C6 C1 120.0
C5 C6 S2 118.08(18)
C1 C6 S2 121.84(18)
O2 C7 C12 118.0(4)
O2 C7 C8 122.9(4)
C12 C7 C8 119.2(4)
C9 C8 C7 120.1(4)
C9 C8 S2 119.4(4)
C7 C8 S2 120.3(4)
C10 C9 C8 120.3(5)
C10 C9 H9 119.8
C8 C9 H9 119.8
C11 C10 C9 119.7(5)
C11 C10 S6 122.1(4)
C9 C10 S6 118.1(4)
C10 C11 C12 120.9(4)
C10 C11 H11 119.5
C12 C11 H11 119.5
C11 C12 C7 119.8(4)
C11 C12 S3 120.2(4)
C7 C12 S3 120.0(3)
O3 C13 C14 122.3(4)
O3 C13 C18 118.9(4)
C14 C13 C18 118.8(4)
C15 C14 C13 120.6(4)
C15 C14 S3 120.0(3)
C13 C14 S3 119.3(4)
C14 C15 C16 120.5(4)
C14 C15 H15 119.8
C16 C15 H15 119.8
C15 C16 C17 119.8(4)
C15 C16 S7 118.9(4)
C17 C16 S7 121.2(4)
C18 C17 C16 120.6(4)
C18 C17 H17 119.7
C16 C17 H17 119.7
C17 C18 C13 119.7(4)
C17 C18 S4 120.6(3)
C13 C18 S4 119.6(4)
O4 C19 C20 122.5(4)
O4 C19 C24 118.2(4)
C20 C19 C24 119.3(4)
C21 C20 C19 120.6(4)
C21 C20 S4 119.2(3)
C19 C20 S4 120.1(3)
C22 C21 C20 119.9(4)
C22 C21 H21 120.1
C20 C21 H21 120.1
C21 C22 C23 120.4(4)
C21 C22 S8 119.2(3)
C23 C22 S8 120.3(4)
C24 C23 C22 120.4(4)
C24 C23 H23 119.8
C22 C23 H23 119.8
C23 C24 C19 119.4(4)
C23 C24 S1 119.7(3)
C19 C24 S1 120.7(3)
N1 C25 C26 120.3(6)
N1 C25 H25 119.8
C26 C25 H25 119.8
C27 C26 C25 119.1(7)
C27 C26 H26 120.4
C25 C26 H26 120.4
C26 C27 C28 120.3(6)
C26 C27 H27 119.9
C28 C27 H27 119.9
C27 C28 C29 118.7(7)
C27 C28 H28 120.6
C29 C28 H28 120.6
N1 C29 C28 120.8(6)
N1 C29 C30 115.6(5)
C28 C29 C30 123.6(6)
N2 C30 C31 121.2(6)
N2 C30 C29 114.6(5)
C31 C30 C29 124.1(6)
C32 C31 C30 119.5(7)
C32 C31 H31 120.3
C30 C31 H31 120.3
C31 C32 C33 119.3(7)
C31 C32 H32 120.3
C33 C32 H32 120.3
C34 C33 C32 118.0(7)
C34 C33 H33 121.0
C32 C33 H33 121.0
N2 C34 C33 123.6(7)
N2 C34 H34 118.2
C33 C34 H34 118.2
N3 C35 C36 123.5(7)
N3 C35 H35 118.2
C36 C35 H35 118.2
C37 C36 C35 116.8(9)
C37 C36 H36 121.6
C35 C36 H36 121.6
C38 C37 C36 120.5(8)
C38 C37 H37 119.7
C36 C37 H37 119.7
C37 C38 C39 119.9(7)
C37 C38 H38 120.0
C39 C38 H38 120.0
N3 C39 C38 118.8(7)
N3 C39 C40 117.4(5)
C38 C39 C40 123.7(6)
N4 C40 C41 120.9(8)
N4 C40 C39 116.6(5)
C41 C40 C39 122.5(7)
C42 C41 C40 118.5(8)
C42 C41 H41 120.7
C40 C41 H41 120.7
C41 C42 C43 121.2(8)
C41 C42 H42 119.4
C43 C42 H42 119.4
C42 C43 C44 117.3(9)
C42 C43 H43 121.3
C44 C43 H43 121.3
N4 C44 C43 122.1(9)
N4 C44 H44 119.0
C43 C44 H44 119.0
N5 C45 C46 118.5(11)
N5 C45 H45 120.8
C46 C45 H45 120.8
C47 C46 C45 122.5(11)
C47 C46 H46 118.8
C45 C46 H46 118.8
C46 C47 C48 118.8(8)
C46 C47 H47 120.6
C48 C47 H47 120.6
C47 C48 C49 119.6(10)
C47 C48 H48 120.2
C49 C48 H48 120.2
N5 C49 C48 121.2(8)
N5 C49 C50 115.5(5)
C48 C49 C50 123.2(7)
N6 C50 C51 121.9(6)
N6 C50 C49 114.0(5)
C51 C50 C49 124.2(6)
C52 C51 C50 118.9(6)
C52 C51 H51 120.5
C50 C51 H51 120.5
C51 C52 C53 121.1(7)
C51 C52 H52 119.4
C53 C52 H52 119.4
C54 C53 C52 116.1(7)
C54 C53 H53 122.0
C52 C53 H53 122.0
N6 C54 C53 122.8(6)
N6 C54 H54 118.6
C53 C54 H54 118.6
N7 C55 C56 123.1(6)
N7 C55 H55 118.5
C56 C55 H55 118.5
C57 C56 C55 118.6(5)
C57 C56 H56 120.7
C55 C56 H56 120.7
C56 C57 C58 119.7(5)
C56 C57 H57 120.2
C58 C57 H57 120.2
C57 C58 C59 118.8(5)
C57 C58 H58 120.6
C59 C58 H58 120.6
N7 C59 C58 121.3(5)
N7 C59 C60 114.6(4)
C58 C59 C60 124.0(5)
N8 C60 C61 122.6(5)
N8 C60 C59 114.3(4)
C61 C60 C59 123.0(5)
C62 C61 C60 118.4(6)
C62 C61 H61 120.8
C60 C61 H61 120.8
C63 C62 C61 119.8(6)
C63 C62 H62 120.1
C61 C62 H62 120.1
C62 C63 C64 119.0(6)
C62 C63 H63 120.5
C64 C63 H63 120.5
N8 C64 C63 122.7(6)
N8 C64 H64 118.7
C63 C64 H64 118.7

loop_
_geom_bond_atom_site_label_1
_geom_bond_atom_site_label_2
_geom_bond_distance
Cu1 N1 1.974(5)
Cu1 N3 1.990(5)
Cu1 N2 2.035(5)
Cu1 O17 2.037(4)
Cu1 N4 2.232(5)
Cu2 N5 1.960(5)
Cu2 N7 1.977(4)
Cu2 N6 2.032(4)
Cu2 N8 2.057(5)
Cu2 O11 2.104(4)
S1 C24 1.780(4)
S1 C2 1.805(3)
S2 C6 1.760(3)
S2 C8 1.772(5)
S3 C12 1.775(5)
S3 C14 1.782(4)
S4 C20 1.776(4)
S4 C18 1.778(4)
S5 S5' 1.066(6)
S5 O7 1.420(6)
S5 O6 1.448(5)
S5 O5 1.477(4)
S5 C4 1.781(3)
S5' O6 1.236(6)
S5' O5 1.406(6)
S5' C4 1.980(5)
S6 O10 1.312(7)
S6 O8 1.366(6)
S6 O9 1.431(9)
S6 C10 1.771(5)
S7 O12 1.427(5)
S7 O13 1.440(5)
S7 O11 1.452(4)
S7 C16 1.770(5)
S8 O14 1.377(6)
S8 O16 1.376(5)
S8 O15 1.379(8)
S8 C22 1.765(4)
N1 C29 1.335(7)
N1 C25 1.351(7)
N2 C30 1.327(7)
N2 C34 1.345(7)
N3 C35 1.300(9)
N3 C39 1.343(7)
N4 C44 1.337(9)
N4 C40 1.335(8)
N5 C49 1.318(9)
N5 C45 1.337(9)
N6 C54 1.318(7)
N6 C50 1.355(6)
N7 C55 1.338(7)
N7 C59 1.351(7)
N8 C60 1.344(7)
N8 C64 1.337(7)
O1 C1 1.354(4)
O1 H1 0.8200
O2 C7 1.351(5)
O2 H2 0.8200
O3 C13 1.344(6)
O3 H3 0.8200
O4 C19 1.341(5)
O4 H4 0.8200
O17 H17A 0.8512
O17 H17B 0.8503
C1 C2 1.3900
C1 C6 1.3900
C2 C3 1.3900
C3 C4 1.3900
C3 H3A 0.9300
C4 C5 1.3900
C5 C6 1.3900
C5 H5 0.9300
C7 C12 1.394(6)
C7 C8 1.399(6)
C8 C9 1.388(7)
C9 C10 1.386(7)
C9 H9 0.9300
C10 C11 1.373(7)
C11 C12 1.391(7)
C11 H11 0.9300
C13 C14 1.405(6)
C13 C18 1.411(6)
C14 C15 1.372(7)
C15 C16 1.386(6)
C15 H15 0.9300
C16 C17 1.392(7)
C17 C18 1.382(7)
C17 H17 0.9300
C19 C20 1.394(6)
C19 C24 1.405(6)
C20 C21 1.384(6)
C21 C22 1.367(7)
C21 H21 0.9300
C22 C23 1.397(6)
C23 C24 1.381(6)
C23 H23 0.9300
C25 C26 1.389(9)
C25 H25 0.9300
C26 C27 1.359(11)
C26 H26 0.9300
C27 C28 1.388(10)
C27 H27 0.9300
C28 C29 1.381(8)
C28 H28 0.9300
C29 C30 1.478(8)
C30 C31 1.384(8)
C31 C32 1.369(10)
C31 H31 0.9300
C32 C33 1.376(11)
C32 H32 0.9300
C33 C34 1.354(9)
C33 H33 0.9300
C34 H34 0.9300
C35 C36 1.385(10)
C35 H35 0.9300
C36 C37 1.354(13)
C36 H36 0.9300
C37 C38 1.364(13)
C37 H37 0.9300
C38 C39 1.388(9)
C38 H38 0.9300
C39 C40 1.457(10)
C40 C41 1.421(9)
C41 C42 1.345(13)
C41 H41 0.9300
C42 C43 1.392(13)
C42 H42 0.9300
C43 C44 1.399(10)
C43 H43 0.9300
C44 H44 0.9300
C45 C46 1.428(14)
C45 H45 0.9300
C46 C47 1.287(19)
C46 H46 0.9300
C47 C48 1.351(16)
C47 H47 0.9300
C48 C49 1.407(8)
C48 H48 0.9300
C49 C50 1.464(9)
C50 C51 1.359(9)
C51 C52 1.349(11)
C51 H51 0.9300
C52 C53 1.403(11)
C52 H52 0.9300
C53 C54 1.393(8)
C53 H53 0.9300
C54 H54 0.9300
C55 C56 1.370(8)
C55 H55 0.9300
C56 C57 1.363(9)
C56 H56 0.9300
C57 C58 1.388(8)
C57 H57 0.9300
C58 C59 1.384(7)
C58 H58 0.9300
C59 C60 1.487(7)
C60 C61 1.385(7)
C61 C62 1.369(9)
C61 H61 0.9300
C62 C63 1.359(10)
C62 H62 0.9300
C63 C64 1.382(9)
C63 H63 0.9300
C64 H64 0.9300

loop_
_geom_torsion_atom_site_label_1
_geom_torsion_atom_site_label_2
_geom_torsion_atom_site_label_3
_geom_torsion_atom_site_label_4
_geom_torsion
O7 S5 S5' O6 -46.8(12)
O5 S5 S5' O6 -140.0(3)
C4 S5 S5' O6 111.1(3)
O7 S5 S5' O5 93.2(12)
O6 S5 S5' O5 140.0(3)
C4 S5 S5' O5 -108.9(2)
O7 S5 S5' C4 -157.9(12)
O6 S5 S5' C4 -111.1(3)
O5 S5 S5' C4 108.9(2)
N3 Cu1 N1 C29 42.0(19)
N2 Cu1 N1 C29 -2.3(4)
O17 Cu1 N1 C29 -171.1(4)
N4 Cu1 N1 C29 97.6(4)
N3 Cu1 N1 C25 -135.5(17)
N2 Cu1 N1 C25 -179.9(5)
O17 Cu1 N1 C25 11.4(4)
N4 Cu1 N1 C25 -79.9(4)
N1 Cu1 N2 C30 0.4(4)
N3 Cu1 N2 C30 -175.2(4)
O17 Cu1 N2 C30 66.1(10)
N4 Cu1 N2 C30 -96.2(4)
N1 Cu1 N2 C34 -174.9(5)
N3 Cu1 N2 C34 9.5(5)
O17 Cu1 N2 C34 -109.2(9)
N4 Cu1 N2 C34 88.5(5)
N1 Cu1 N3 C35 -125.3(17)
N2 Cu1 N3 C35 -81.4(6)
O17 Cu1 N3 C35 87.8(6)
N4 Cu1 N3 C35 178.3(6)
N1 Cu1 N3 C39 52(2)
N2 Cu1 N3 C39 96.0(4)
O17 Cu1 N3 C39 -94.8(4)
N4 Cu1 N3 C39 -4.3(4)
N1 Cu1 N4 C44 5.3(6)
N3 Cu1 N4 C44 -180.0(6)
N2 Cu1 N4 C44 87.8(6)
O17 Cu1 N4 C44 -88.5(5)
N1 Cu1 N4 C40 -170.1(4)
N3 Cu1 N4 C40 4.6(4)
N2 Cu1 N4 C40 -87.6(4)
O17 Cu1 N4 C40 96.2(4)
N7 Cu2 N5 C49 62(4)
N6 Cu2 N5 C49 -1.0(4)
N8 Cu2 N5 C49 -119.3(4)
O11 Cu2 N5 C49 123.5(4)
N7 Cu2 N5 C45 -111(4)
N6 Cu2 N5 C45 -173.1(7)
N8 Cu2 N5 C45 68.7(7)
O11 Cu2 N5 C45 -48.6(7)
N5 Cu2 N6 C54 -176.0(5)
N7 Cu2 N6 C54 6.5(5)
N8 Cu2 N6 C54 -76.8(5)
O11 Cu2 N6 C54 101.6(5)
N5 Cu2 N6 C50 -4.2(3)
N7 Cu2 N6 C50 178.3(3)
N8 Cu2 N6 C50 95.0(3)
O11 Cu2 N6 C50 -86.6(4)
N5 Cu2 N7 C55 3(4)
N6 Cu2 N7 C55 65.6(4)
N8 Cu2 N7 C55 -175.8(4)
O11 Cu2 N7 C55 -58.5(4)
N5 Cu2 N7 C59 -179(100)
N6 Cu2 N7 C59 -117.2(3)
N8 Cu2 N7 C59 1.4(3)
O11 Cu2 N7 C59 118.7(3)
N5 Cu2 N8 C60 175.7(3)
N7 Cu2 N8 C60 -4.3(3)
N6 Cu2 N8 C60 89.2(3)
O11 Cu2 N8 C60 -89.3(3)
N5 Cu2 N8 C64 1.7(5)
N7 Cu2 N8 C64 -178.4(5)
N6 Cu2 N8 C64 -84.8(5)
O11 Cu2 N8 C64 96.7(5)
O6 S5' O5 S5 55.2(7)
C4 S5' O5 S5 -58.7(3)
O7 S5 O5 S5' -160.4(4)
O6 S5 O5 S5' -34.7(3)
C4 S5 O5 S5' 76.3(3)
O5 S5' O6 S5 -53.0(6)
C4 S5' O6 S5 58.8(3)
O7 S5 O6 S5' 166.3(4)
O5 S5 O6 S5' 38.2(4)
C4 S5 O6 S5' -73.0(3)
O12 S7 O11 Cu2 -76.6(5)
O13 S7 O11 Cu2 154.2(4)
C16 S7 O11 Cu2 39.6(5)
N5 Cu2 O11 S7 105.0(5)
N7 Cu2 O11 S7 -77.5(4)
N6 Cu2 O11 S7 -176.7(4)
N8 Cu2 O11 S7 1.7(5)
O1 C1 C2 C3 178.4(3)
C6 C1 C2 C3 0.0
O1 C1 C2 S1 1.7(3)
C6 C1 C2 S1 -176.8(2)
C24 S1 C2 C3 83.0(2)
C24 S1 C2 C1 -100.3(2)
C1 C2 C3 C4 0.0
S1 C2 C3 C4 176.8(2)
C2 C3 C4 C5 0.0
C2 C3 C4 S5 176.4(3)
C2 C3 C4 S5' -161.9(3)
S5' S5 C4 C5 -140.8(3)
O7 S5 C4 C5 32.1(3)
O6 S5 C4 C5 -87.6(3)
O5 S5 C4 C5 157.1(2)
S5' S5 C4 C3 42.6(3)
O7 S5 C4 C3 -144.5(3)
O6 S5 C4 C3 95.8(3)
O5 S5 C4 C3 -19.5(3)
O7 S5 C4 S5' 172.9(4)
O6 S5 C4 S5' 53.2(3)
O5 S5 C4 S5' -62.1(3)
S5 S5' C4 C5 55.7(4)
O6 S5' C4 C5 -13.3(7)
O5 S5' C4 C5 120.9(3)
S5 S5' C4 C3 -146.7(2)
O6 S5' C4 C3 144.3(4)
O5 S5' C4 C3 -81.5(4)
O6 S5' C4 S5 -69.0(5)
O5 S5' C4 S5 65.2(4)
C3 C4 C5 C6 0.0
S5 C4 C5 C6 -176.9(3)
S5' C4 C5 C6 154.5(4)
C4 C5 C6 C1 0.0
C4 C5 C6 S2 -176.8(2)
O1 C1 C6 C5 -178.6(3)
C2 C1 C6 C5 0.0
O1 C1 C6 S2 -1.9(3)
C2 C1 C6 S2 176.6(2)
C8 S2 C6 C5 -86.3(2)
C8 S2 C6 C1 97.0(2)
O2 C7 C8 C9 -178.1(4)
C12 C7 C8 C9 2.3(7)
O2 C7 C8 S2 7.5(6)
C12 C7 C8 S2 -172.1(3)
C6 S2 C8 C9 103.6(4)
C6 S2 C8 C7 -81.9(4)
C7 C8 C9 C10 -2.3(8)
S2 C8 C9 C10 172.2(4)
C8 C9 C10 C11 1.1(8)
C8 C9 C10 S6 -174.6(4)
O10 S6 C10 C11 30.1(9)
O8 S6 C10 C11 156.7(6)
O9 S6 C10 C11 -85.5(8)
O10 S6 C10 C9 -154.3(8)
O8 S6 C10 C9 -27.7(7)
O9 S6 C10 C9 90.0(8)
C9 C10 C11 C12 0.0(7)
S6 C10 C11 C12 175.5(4)
C10 C11 C12 C7 0.1(7)
C10 C11 C12 S3 -177.7(4)
O2 C7 C12 C11 179.2(4)
C8 C7 C12 C11 -1.2(6)
O2 C7 C12 S3 -3.1(6)
C8 C7 C12 S3 176.5(3)
C14 S3 C12 C11 -100.2(4)
C14 S3 C12 C7 82.0(4)
O3 C13 C14 C15 178.6(4)
C18 C13 C14 C15 -0.9(6)
O3 C13 C14 S3 0.9(6)
C18 C13 C14 S3 -178.6(3)
C12 S3 C14 C15 75.0(4)
C12 S3 C14 C13 -107.3(4)
C13 C14 C15 C16 1.3(6)
S3 C14 C15 C16 179.0(3)
C14 C15 C16 C17 -0.8(6)
C14 C15 C16 S7 -175.7(3)
O12 S7 C16 C15 -153.3(4)
O13 S7 C16 C15 -31.1(5)
O11 S7 C16 C15 86.7(4)
O12 S7 C16 C17 31.9(5)
O13 S7 C16 C17 154.2(4)
O11 S7 C16 C17 -88.0(4)
C15 C16 C17 C18 0.1(6)
S7 C16 C17 C18 174.8(3)
C16 C17 C18 C13 0.3(6)
C16 C17 C18 S4 -176.6(3)
O3 C13 C18 C17 -179.4(4)
C14 C13 C18 C17 0.2(6)
O3 C13 C18 S4 -2.5(5)
C14 C13 C18 S4 177.1(3)
C20 S4 C18 C17 -79.1(4)
C20 S4 C18 C13 104.0(4)
O4 C19 C20 C21 179.5(4)
C24 C19 C20 C21 -0.7(6)
O4 C19 C20 S4 3.3(6)
C24 C19 C20 S4 -176.9(3)
C18 S4 C20 C21 104.0(4)
C18 S4 C20 C19 -79.7(4)
C19 C20 C21 C22 0.6(7)
S4 C20 C21 C22 176.8(3)
C20 C21 C22 C23 -0.6(7)
C20 C21 C22 S8 176.8(3)
O14 S8 C22 C21 13.3(6)
O16 S8 C22 C21 -112.4(6)
O15 S8 C22 C21 124.9(7)
O14 S8 C22 C23 -169.3(6)
O16 S8 C22 C23 65.0(6)
O15 S8 C22 C23 -57.7(7)
C21 C22 C23 C24 0.7(7)
S8 C22 C23 C24 -176.6(3)
C22 C23 C24 C19 -0.9(7)
C22 C23 C24 S1 -176.0(3)
O4 C19 C24 C23 -179.4(4)
C20 C19 C24 C23 0.9(6)
O4 C19 C24 S1 -4.3(6)
C20 C19 C24 S1 176.0(3)
C2 S1 C24 C23 -100.5(4)
C2 S1 C24 C19 84.4(4)
C29 N1 C25 C26 0.2(8)
Cu1 N1 C25 C26 177.6(4)
N1 C25 C26 C27 -0.1(9)
C25 C26 C27 C28 -0.3(10)
C26 C27 C28 C29 0.5(10)
C25 N1 C29 C28 0.0(8)
Cu1 N1 C29 C28 -177.6(4)
C25 N1 C29 C30 -178.6(5)
Cu1 N1 C29 C30 3.8(6)
C27 C28 C29 N1 -0.3(9)
C27 C28 C29 C30 178.2(6)
C34 N2 C30 C31 -0.9(8)
Cu1 N2 C30 C31 -176.7(4)
C34 N2 C30 C29 177.2(5)
Cu1 N2 C30 C29 1.4(6)
N1 C29 C30 N2 -3.4(7)
C28 C29 C30 N2 178.0(5)
N1 C29 C30 C31 174.6(5)
C28 C29 C30 C31 -4.0(9)
N2 C30 C31 C32 2.1(9)
C29 C30 C31 C32 -175.8(6)
C30 C31 C32 C33 -1.8(10)
C31 C32 C33 C34 0.5(10)
C30 N2 C34 C33 -0.5(9)
Cu1 N2 C34 C33 174.6(5)
C32 C33 C34 N2 0.7(10)
C39 N3 C35 C36 -3.0(12)
Cu1 N3 C35 C36 174.4(7)
N3 C35 C36 C37 3.3(14)
C35 C36 C37 C38 -1.6(14)
C36 C37 C38 C39 -0.3(13)
C35 N3 C39 C38 0.9(9)
Cu1 N3 C39 C38 -176.6(5)
C35 N3 C39 C40 -179.1(6)
Cu1 N3 C39 C40 3.4(7)
C37 C38 C39 N3 0.8(10)
C37 C38 C39 C40 -179.3(7)
C44 N4 C40 C41 0.1(8)
Cu1 N4 C40 C41 176.0(4)
C44 N4 C40 C39 179.8(5)
Cu1 N4 C40 C39 -4.3(6)
N3 C39 C40 N4 1.1(8)
C38 C39 C40 N4 -178.9(6)
N3 C39 C40 C41 -179.3(5)
C38 C39 C40 C41 0.8(9)
N4 C40 C41 C42 -2.2(9)
C39 C40 C41 C42 178.1(6)
C40 C41 C42 C43 3.3(12)
C41 C42 C43 C44 -2.5(12)
C40 N4 C44 C43 0.8(10)
Cu1 N4 C44 C43 -174.2(5)
C42 C43 C44 N4 0.3(11)
C49 N5 C45 C46 0.3(12)
Cu2 N5 C45 C46 172.1(7)
N5 C45 C46 C47 1.3(17)
C45 C46 C47 C48 -3.0(19)
C46 C47 C48 C49 3.1(15)
C45 N5 C49 C48 -0.1(10)
Cu2 N5 C49 C48 -172.6(5)
C45 N5 C49 C50 178.2(6)
Cu2 N5 C49 C50 5.8(6)
C47 C48 C49 N5 -1.6(10)
C47 C48 C49 C50 -179.8(7)
C54 N6 C50 C51 1.0(8)
Cu2 N6 C50 C51 -171.6(4)
C54 N6 C50 C49 -179.3(5)
Cu2 N6 C50 C49 8.2(5)
N5 C49 C50 N6 -9.4(7)
C48 C49 C50 N6 169.0(5)
N5 C49 C50 C51 170.4(6)
C48 C49 C50 C51 -11.3(9)
N6 C50 C51 C52 -0.3(9)
C49 C50 C51 C52 180.0(6)
C50 C51 C52 C53 -1.5(11)
C51 C52 C53 C54 2.5(10)
C50 N6 C54 C53 0.2(8)
Cu2 N6 C54 C53 171.5(4)
C52 C53 C54 N6 -1.9(9)
C59 N7 C55 C56 0.9(8)
Cu2 N7 C55 C56 178.0(4)
N7 C55 C56 C57 -0.8(9)
C55 C56 C57 C58 -0.7(8)
C56 C57 C58 C59 2.0(7)
C55 N7 C59 C58 0.5(7)
Cu2 N7 C59 C58 -176.9(3)
C55 N7 C59 C60 178.9(4)
Cu2 N7 C59 C60 1.5(5)
C57 C58 C59 N7 -1.9(7)
C57 C58 C59 C60 179.9(4)
C64 N8 C60 C61 1.4(7)
Cu2 N8 C60 C61 -173.3(3)
C64 N8 C60 C59 -179.0(4)
Cu2 N8 C60 C59 6.2(5)
N7 C59 C60 N8 -5.2(5)
C58 C59 C60 N8 173.1(4)
N7 C59 C60 C61 174.4(4)
C58 C59 C60 C61 -7.3(7)
N8 C60 C61 C62 -1.3(7)
C59 C60 C61 C62 179.2(4)
C60 C61 C62 C63 -0.3(8)
C61 C62 C63 C64 1.6(9)
C60 N8 C64 C63 0.0(8)
Cu2 N8 C64 C63 173.8(4)
C62 C63 C64 N8 -1.5(9)
